data_4112814
loop_
_publ_author_name
'Lourdes Pia H. Lopez'
'Richard R. Schrock'

_publ_section_title
;
 Formation of Dimers That Contain Unbridged W(IV)/W(IV) Double Bonds
;
_journal_name_full 'Journal of the American Chemical Society'
_journal_page_first 9526
_journal_page_last 9527
_journal_paper_doi 10.1021/ja0400988
_journal_volume 126
_journal_year 2004
_chemical_formula_sum 'C46 H56 F10 N2 O2 W2'
_chemical_formula_weight 1226.63
_chemical_name_systematic
;
  ?
;
_space_group_IT_number 14
_symmetry_cell_setting monoclinic
_symmetry_space_group_name_Hall '-P 2ybc'
_symmetry_space_group_name_H-M 'P 1 21/c 1'
_atom_sites_solution_hydrogens geom
_atom_sites_solution_primary direct
_atom_sites_solution_secondary difmap
_audit_creation_method SHELXL-97
_cell_angle_alpha 90.00
_cell_angle_beta 94.8380(10)
_cell_angle_gamma 90.00
_cell_formula_units_Z 2
_cell_length_a 10.5289(6)
_cell_length_b 9.9479(6)
_cell_length_c 22.5331(14)
_cell_measurement_temperature 193(2)
_cell_volume 2351.7(2)
_computing_structure_refinement 'SHELXL-97 (Sheldrick, 1997)'
_computing_structure_solution 'SHELXS-97 (Sheldrick, 1990)'
_diffrn_ambient_temperature 193(2)
_diffrn_measured_fraction_theta_full 0.998
_diffrn_measured_fraction_theta_max 0.998
_diffrn_radiation_monochromator graphite
_diffrn_radiation_source 'fine-focus sealed tube'
_diffrn_radiation_type MoK\a
_diffrn_radiation_wavelength 0.71073
_diffrn_reflns_av_R_equivalents 0.0782
_diffrn_reflns_av_sigmaI/netI 0.0546
_diffrn_reflns_limit_h_max 13
_diffrn_reflns_limit_h_min -12
_diffrn_reflns_limit_k_max 12
_diffrn_reflns_limit_k_min -12
_diffrn_reflns_limit_l_max 22
_diffrn_reflns_limit_l_min -28
_diffrn_reflns_number 14501
_diffrn_reflns_theta_full 27.00
_diffrn_reflns_theta_max 27.00
_diffrn_reflns_theta_min 1.81
_exptl_absorpt_coefficient_mu 4.965
_exptl_absorpt_correction_type none
_exptl_crystal_colour red
_exptl_crystal_density_diffrn 1.732
_exptl_crystal_description blocks
_exptl_crystal_F_000 1200
_exptl_crystal_size_max 0.45
_exptl_crystal_size_mid 0.40
_exptl_crystal_size_min 0.30
_refine_diff_density_max 1.971
_refine_diff_density_min -1.294
_refine_diff_density_rms 0.133
_refine_ls_extinction_coef 0.00140(15)
_refine_ls_extinction_expression Fc^*^=kFc[1+0.001xFc^2^\l^3^/sin(2\q)]^-1/4^
_refine_ls_extinction_method SHELXL
_refine_ls_goodness_of_fit_ref 1.039
_refine_ls_hydrogen_treatment mixed
_refine_ls_matrix_type full
_refine_ls_number_parameters 315
_refine_ls_number_reflns 5143
_refine_ls_number_restraints 0
_refine_ls_restrained_S_all 1.039
_refine_ls_R_factor_all 0.0335
_refine_ls_R_factor_gt 0.0295
_refine_ls_shift/su_max 0.004
_refine_ls_shift/su_mean 0.000
_refine_ls_structure_factor_coef Fsqd
_refine_ls_weighting_details 'calc w=1/[\s^2^(Fo^2^)+(0.0411P)^2^+1.1317P] where P=(Fo^2^+2Fc^2^)/3'
_refine_ls_weighting_scheme calc
_refine_ls_wR_factor_gt 0.0762
_refine_ls_wR_factor_ref 0.0779
_reflns_number_gt 4623
_reflns_number_total 5143
_reflns_threshold_expression >2sigma(I)
_cod_data_source_file ja0400988_s2.cif
_cod_data_source_block 03265
_cod_database_code 4112814

loop_
_symmetry_equiv_pos_as_xyz
'x, y, z'
'-x, y+1/2, -z+1/2'
'-x, -y, -z'
'x, -y-1/2, z-1/2'

loop_
_atom_site_label
_atom_site_type_symbol
_atom_site_fract_x
_atom_site_fract_y
_atom_site_fract_z
_atom_site_U_iso_or_equiv
_atom_site_adp_type
_atom_site_occupancy
_atom_site_symmetry_multiplicity
_atom_site_calc_flag
_atom_site_refinement_flags
_atom_site_disorder_assembly
_atom_site_disorder_group
W1 W 0.091195(12) 0.923573(12) 0.502571(5) 0.02325(7) Uani 1 1 d . . .
N1 N 0.1797(3) 1.0418(3) 0.46606(14) 0.0298(6) Uani 1 1 d . . .
F1 F 0.2562(3) 0.6003(2) 0.59513(12) 0.0495(7) Uani 1 1 d . . .
O1 O 0.1208(3) 0.8348(3) 0.57879(11) 0.0354(6) Uani 1 1 d . . .
F2 F 0.4174(3) 0.5623(3) 0.69258(14) 0.0609(8) Uani 1 1 d . . .
F3 F 0.4498(3) 0.7560(4) 0.77725(12) 0.0700(9) Uani 1 1 d . . .
F5 F 0.1508(3) 1.0276(3) 0.66670(12) 0.0556(7) Uani 1 1 d . . .
C18 C 0.2164(4) 0.9117(4) 0.67228(19) 0.0370(9) Uani 1 1 d . . .
C16 C 0.3680(4) 0.7757(5) 0.72892(18) 0.0462(11) Uani 1 1 d . . .
C2 C 0.2641(4) 1.1861(4) 0.39232(17) 0.0344(8) Uani 1 1 d . . .
F4 F 0.3141(3) 0.9884(3) 0.76379(12) 0.0653(8) Uani 1 1 d . . .
C5 C 0.4252(4) 1.3042(4) 0.4833(2) 0.0385(9) Uani 1 1 d . . .
H5 H 0.4802 1.3450 0.5137 0.046 Uiso 1 1 calc R . .
C3 C 0.3493(4) 1.2882(4) 0.3804(2) 0.0429(9) Uani 1 1 d . . .
H3 H 0.3529 1.3186 0.3406 0.052 Uiso 1 1 calc R . .
C6 C 0.3419(3) 1.2025(4) 0.49815(17) 0.0320(8) Uani 1 1 d . . .
C17 C 0.2991(4) 0.8926(5) 0.72220(18) 0.0432(10) Uani 1 1 d . . .
C13 C 0.2005(3) 0.8157(4) 0.62734(16) 0.0313(8) Uani 1 1 d . . .
C14 C 0.2685(4) 0.6975(4) 0.63626(17) 0.0354(8) Uani 1 1 d . . .
C10 C 0.3399(4) 1.1554(4) 0.56246(17) 0.0353(8) Uani 1 1 d . . .
H10 H 0.2554 1.1119 0.5663 0.042 Uiso 1 1 calc R . .
C1 C 0.2618(3) 1.1444(3) 0.45162(16) 0.0271(7) Uani 1 1 d . . .
C20 C 0.1090(4) 0.6784(4) 0.41304(19) 0.0413(9) Uani 1 1 d . . .
C4 C 0.4287(4) 1.3462(4) 0.4254(2) 0.0434(10) Uani 1 1 d . . .
H4 H 0.4859 1.4154 0.4161 0.052 Uiso 1 1 calc R . .
C7 C 0.1775(4) 1.1251(5) 0.34207(18) 0.0415(9) Uani 1 1 d . . .
H7 H 0.1231 1.0551 0.3593 0.050 Uiso 1 1 calc R . .
C15 C 0.3508(4) 0.6779(5) 0.68638(19) 0.0432(10) Uani 1 1 d . . .
C19 C 0.0191(4) 0.7837(4) 0.43597(17) 0.0329(8) Uani 1 1 d . A .
H19A H -0.0527 0.7350 0.4519 0.039 Uiso 1 1 calc R . .
H19B H -0.0169 0.8362 0.4012 0.039 Uiso 1 1 calc R . .
C12 C 0.3534(6) 1.2684(5) 0.6073(2) 0.0581(13) Uani 1 1 d . . .
H12A H 0.4392 1.3069 0.6078 0.087 Uiso 1 1 calc R . .
H12B H 0.3398 1.2334 0.6469 0.087 Uiso 1 1 calc R . .
H12C H 0.2900 1.3381 0.5962 0.087 Uiso 1 1 calc R . .
C9 C 0.0913(5) 1.2289(5) 0.3104(2) 0.0522(11) Uani 1 1 d . . .
H9A H 0.0389 1.2714 0.3391 0.078 Uiso 1 1 calc R . .
H9B H 0.0359 1.1850 0.2791 0.078 Uiso 1 1 calc R . .
H9C H 0.1433 1.2973 0.2927 0.078 Uiso 1 1 calc R . .
C11 C 0.4433(5) 1.0469(5) 0.5755(2) 0.0546(12) Uani 1 1 d . . .
H11A H 0.4271 0.9714 0.5480 0.082 Uiso 1 1 calc R . .
H11B H 0.4410 1.0151 0.6166 0.082 Uiso 1 1 calc R . .
H11C H 0.5273 1.0853 0.5703 0.082 Uiso 1 1 calc R . .
C8 C 0.2579(7) 1.0566(6) 0.2960(3) 0.0735(18) Uani 1 1 d . . .
H8A H 0.3106 1.1243 0.2781 0.110 Uiso 1 1 calc R . .
H8B H 0.2009 1.0144 0.2648 0.110 Uiso 1 1 calc R . .
H8C H 0.3129 0.9880 0.3160 0.110 Uiso 1 1 calc R . .
C21 C 0.074(2) 0.6256(19) 0.3534(7) 0.072(5) Uani 0.377(10) 1 d P A 1
H21A H 0.0986 0.6902 0.3236 0.108 Uiso 0.377(10) 1 calc PR A 1
H21B H -0.0183 0.6109 0.3483 0.108 Uiso 0.377(10) 1 calc PR A 1
H21C H 0.1183 0.5402 0.3484 0.108 Uiso 0.377(10) 1 calc PR A 1
C22 C 0.0890(16) 0.5509(14) 0.4592(6) 0.057(4) Uani 0.377(10) 1 d P A 1
H22A H 0.0055 0.5095 0.4491 0.086 Uiso 0.377(10) 1 calc PR A 1
H22B H 0.0936 0.5842 0.5003 0.086 Uiso 0.377(10) 1 calc PR A 1
H22C H 0.1560 0.4839 0.4554 0.086 Uiso 0.377(10) 1 calc PR A 1
C23 C 0.2467(14) 0.7085(16) 0.4236(9) 0.070(5) Uani 0.377(10) 1 d P A 1
H23A H 0.2936 0.6252 0.4333 0.105 Uiso 0.377(10) 1 calc PR A 1
H23B H 0.2605 0.7718 0.4568 0.105 Uiso 0.377(10) 1 calc PR A 1
H23C H 0.2771 0.7484 0.3876 0.105 Uiso 0.377(10) 1 calc PR A 1
C21A C 0.0344(11) 0.5732(9) 0.3774(3) 0.070(3) Uani 0.623(10) 1 d P A 2
H21D H -0.0314 0.6166 0.3506 0.106 Uiso 0.623(10) 1 calc PR A 2
H21E H -0.0060 0.5124 0.4044 0.106 Uiso 0.623(10) 1 calc PR A 2
H21F H 0.0919 0.5219 0.3539 0.106 Uiso 0.623(10) 1 calc PR A 2
C22A C 0.1850(9) 0.7578(8) 0.3657(3) 0.067(3) Uani 0.623(10) 1 d PR A 2
H22D H 0.2386 0.6946 0.3455 0.101 Uiso 0.623(10) 1 d PR A 2
H22E H 0.2389 0.8266 0.3862 0.101 Uiso 0.623(10) 1 d PR A 2
H22F H 0.1243 0.8007 0.3362 0.101 Uiso 0.623(10) 1 d PR A 2
C23A C 0.2054(10) 0.6274(11) 0.4592(5) 0.069(3) Uani 0.623(10) 1 d P A 2
H23D H 0.1636 0.6031 0.4950 0.103 Uiso 0.623(10) 1 calc PR A 2
H23E H 0.2692 0.6973 0.4692 0.103 Uiso 0.623(10) 1 calc PR A 2
H23F H 0.2472 0.5479 0.4441 0.103 Uiso 0.623(10) 1 calc PR A 2

loop_
_atom_site_aniso_label
_atom_site_aniso_U_11
_atom_site_aniso_U_22
_atom_site_aniso_U_33
_atom_site_aniso_U_23
_atom_site_aniso_U_13
_atom_site_aniso_U_12
W1 0.02609(10) 0.02140(10) 0.02151(10) -0.00248(5) -0.00236(6) 0.00300(5)
N1 0.0324(16) 0.0240(14) 0.0320(16) -0.0052(13) -0.0024(13) 0.0035(13)
F1 0.0599(17) 0.0364(12) 0.0505(15) -0.0012(11) -0.0048(13) 0.0084(12)
O1 0.0394(14) 0.0388(15) 0.0262(12) 0.0042(11) -0.0078(11) 0.0049(12)
F2 0.0573(18) 0.0659(18) 0.0583(18) 0.0249(14) -0.0026(14) 0.0250(14)
F3 0.0551(17) 0.110(3) 0.0403(14) 0.0140(16) -0.0228(13) 0.0043(17)
F5 0.0748(19) 0.0427(14) 0.0477(15) -0.0045(12) -0.0028(13) 0.0156(14)
C18 0.040(2) 0.038(2) 0.032(2) 0.0031(15) 0.0006(17) -0.0004(16)
C16 0.0325(19) 0.073(3) 0.0311(19) 0.012(2) -0.0074(16) -0.004(2)
C2 0.037(2) 0.0294(18) 0.037(2) -0.0004(16) 0.0041(16) 0.0020(15)
F4 0.079(2) 0.075(2) 0.0399(15) -0.0141(14) -0.0104(14) -0.0109(17)
C5 0.0323(19) 0.031(2) 0.051(2) -0.0040(18) -0.0006(17) -0.0025(16)
C3 0.042(2) 0.039(2) 0.048(2) 0.0080(19) 0.0085(18) 0.0013(18)
C6 0.0246(17) 0.0286(18) 0.042(2) -0.0020(15) -0.0014(14) 0.0025(14)
C17 0.048(2) 0.054(2) 0.0272(19) 0.0003(19) 0.0002(17) -0.012(2)
C13 0.0280(17) 0.0372(19) 0.0278(17) 0.0078(15) -0.0024(14) -0.0017(15)
C14 0.036(2) 0.038(2) 0.0314(18) 0.0083(16) -0.0017(15) -0.0007(16)
C10 0.0287(18) 0.038(2) 0.039(2) -0.0081(17) -0.0016(15) 0.0010(16)
C1 0.0293(17) 0.0204(16) 0.0320(18) -0.0011(14) 0.0052(14) 0.0030(13)
C20 0.043(2) 0.037(2) 0.044(2) -0.0161(18) -0.0006(18) 0.0090(18)
C4 0.038(2) 0.033(2) 0.059(3) 0.0021(19) 0.0090(19) -0.0042(17)
C7 0.052(2) 0.041(2) 0.0314(19) 0.0003(18) 0.0019(17) -0.003(2)
C15 0.033(2) 0.055(3) 0.041(2) 0.018(2) -0.0015(17) 0.0099(19)
C19 0.0329(18) 0.0302(18) 0.0347(19) -0.0107(15) -0.0022(15) 0.0052(15)
C12 0.079(4) 0.052(3) 0.041(2) -0.015(2) -0.012(2) -0.004(3)
C9 0.050(3) 0.057(3) 0.048(2) 0.008(2) -0.003(2) -0.006(2)
C11 0.042(2) 0.061(3) 0.061(3) 0.023(2) 0.008(2) 0.015(2)
C8 0.077(4) 0.092(4) 0.052(3) -0.031(3) 0.004(3) 0.009(3)
C21 0.104(16) 0.062(11) 0.049(9) -0.023(8) -0.004(9) 0.012(10)
C22 0.078(10) 0.053(7) 0.040(7) 0.011(6) 0.003(6) 0.019(7)
C23 0.051(8) 0.049(9) 0.110(15) -0.027(9) 0.006(8) 0.009(7)
C21A 0.084(8) 0.047(6) 0.083(8) -0.038(5) 0.025(6) -0.008(5)
C22A 0.078(6) 0.061(5) 0.068(6) -0.022(5) 0.040(5) -0.001(5)
C23A 0.067(6) 0.063(6) 0.075(6) -0.012(5) 0.000(5) 0.040(5)

loop_
_atom_type_symbol
_atom_type_description
_atom_type_scat_dispersion_real
_atom_type_scat_dispersion_imag
_atom_type_scat_source
C C 0.0033 0.0016 'International Tables Vol C Tables 4.2.6.8 and 6.1.1.4'
H H 0.0000 0.0000 'International Tables Vol C Tables 4.2.6.8 and 6.1.1.4'
N N 0.0061 0.0033 'International Tables Vol C Tables 4.2.6.8 and 6.1.1.4'
O O 0.0106 0.0060 'International Tables Vol C Tables 4.2.6.8 and 6.1.1.4'
F F 0.0171 0.0103 'International Tables Vol C Tables 4.2.6.8 and 6.1.1.4'
W W -0.8490 6.8722 'International Tables Vol C Tables 4.2.6.8 and 6.1.1.4'

loop_
_geom_angle_atom_site_label_1
_geom_angle_atom_site_label_2
_geom_angle_atom_site_label_3
_geom_angle
_geom_angle_site_symmetry_3
N1 W1 O1 132.30(13) .
N1 W1 C19 106.23(15) .
O1 W1 C19 110.31(14) .
N1 W1 W1 90.38(10) 3_576
O1 W1 W1 113.17(9) 3_576
C19 W1 W1 98.08(10) 3_576
C1 N1 W1 165.5(3) .
C13 O1 W1 146.7(3) .
F5 C18 C17 118.6(4) .
F5 C18 C13 119.4(4) .
C17 C18 C13 121.9(4) .
F3 C16 C15 120.1(4) .
F3 C16 C17 120.6(4) .
C15 C16 C17 119.2(4) .
C3 C2 C1 117.5(4) .
C3 C2 C7 120.2(4) .
C1 C2 C7 122.4(4) .
C4 C5 C6 121.0(4) .
C4 C3 C2 121.4(4) .
C5 C6 C1 117.8(4) .
C5 C6 C10 120.6(3) .
C1 C6 C10 121.7(3) .
F4 C17 C16 119.8(4) .
F4 C17 C18 120.3(4) .
C16 C17 C18 119.9(4) .
O1 C13 C14 121.5(3) .
O1 C13 C18 121.8(3) .
C14 C13 C18 116.7(3) .
F1 C14 C15 118.9(4) .
F1 C14 C13 119.7(3) .
C15 C14 C13 121.4(4) .
C12 C10 C6 113.6(4) .
C12 C10 C11 111.6(4) .
C6 C10 C11 109.3(3) .
N1 C1 C2 120.0(3) .
N1 C1 C6 118.0(3) .
C2 C1 C6 122.0(3) .
C21 C20 C23 112.9(12) .
C21 C20 C23A 128.9(9) .
C23 C20 C23A 49.6(8) .
C21 C20 C21A 34.5(8) .
C23 C20 C21A 133.5(8) .
C23A C20 C21A 115.7(7) .
C21 C20 C19 116.2(9) .
C23 C20 C19 115.7(6) .
C23A C20 C19 113.8(4) .
C21A C20 C19 110.3(5) .
C21 C20 C22A 70.4(9) .
C23 C20 C22A 57.8(9) .
C23A C20 C22A 106.7(7) .
C21A C20 C22A 104.8(5) .
C19 C20 C22A 104.3(4) .
C21 C20 C22 105.4(10) .
C23 C20 C22 103.2(10) .
C23A C20 C22 54.2(8) .
C21A C20 C22 73.4(6) .
C19 C20 C22 101.3(6) .
C22A C20 C22 153.1(7) .
C5 C4 C3 120.4(4) .
C9 C7 C2 112.2(4) .
C9 C7 C8 108.9(4) .
C2 C7 C8 110.3(4) .
F2 C15 C16 119.8(4) .
F2 C15 C14 119.4(4) .
C16 C15 C14 120.7(4) .
C20 C19 W1 119.3(3) .

loop_
_geom_bond_atom_site_label_1
_geom_bond_atom_site_label_2
_geom_bond_distance
_geom_bond_site_symmetry_2
W1 N1 1.749(3) .
W1 O1 1.933(2) .
W1 C19 2.139(3) .
W1 W1 2.4445(3) 3_576
N1 C1 1.394(5) .
F1 C14 1.338(5) .
O1 C13 1.335(4) .
F2 C15 1.348(5) .
F3 C16 1.344(5) .
F5 C18 1.344(5) .
C18 C17 1.377(6) .
C18 C13 1.392(6) .
C16 C15 1.368(7) .
C16 C17 1.372(7) .
C2 C3 1.397(6) .
C2 C1 1.401(5) .
C2 C7 1.519(5) .
F4 C17 1.336(5) .
C5 C4 1.375(7) .
C5 C6 1.398(6) .
C3 C4 1.383(6) .
C6 C1 1.412(5) .
C6 C10 1.524(6) .
C13 C14 1.382(5) .
C14 C15 1.378(5) .
C10 C12 1.509(5) .
C10 C11 1.543(6) .
C20 C21 1.461(15) .
C20 C23 1.479(16) .
C20 C23A 1.481(9) .
C20 C21A 1.501(8) .
C20 C19 1.531(5) .
C20 C22A 1.596(9) .
C20 C22 1.665(14) .
C7 C9 1.513(6) .
C7 C8 1.551(7) .

loop_
_geom_torsion_atom_site_label_1
_geom_torsion_atom_site_label_2
_geom_torsion_atom_site_label_3
_geom_torsion_atom_site_label_4
_geom_torsion
_geom_torsion_site_symmetry_1
O1 W1 N1 C1 -26.2(11) .
C19 W1 N1 C1 -165.1(11) .
W1 W1 N1 C1 96.3(11) 3_576
N1 W1 O1 C13 -4.3(5) .
C19 W1 O1 C13 133.4(5) .
W1 W1 O1 C13 -117.9(5) 3_576
C1 C2 C3 C4 0.1(6) .
C7 C2 C3 C4 179.6(4) .
C4 C5 C6 C1 0.0(6) .
C4 C5 C6 C10 179.2(4) .
F3 C16 C17 F4 0.6(7) .
C15 C16 C17 F4 179.2(4) .
F3 C16 C17 C18 179.6(4) .
C15 C16 C17 C18 -1.7(7) .
F5 C18 C17 F4 -0.5(7) .
C13 C18 C17 F4 178.4(4) .
F5 C18 C17 C16 -179.5(4) .
C13 C18 C17 C16 -0.6(7) .
W1 O1 C13 C14 -105.3(5) .
W1 O1 C13 C18 76.7(6) .
F5 C18 C13 O1 -0.7(6) .
C17 C18 C13 O1 -179.6(4) .
F5 C18 C13 C14 -178.7(4) .
C17 C18 C13 C14 2.4(6) .
O1 C13 C14 F1 1.0(6) .
C18 C13 C14 F1 179.1(4) .
O1 C13 C14 C15 -180.0(4) .
C18 C13 C14 C15 -1.9(6) .
C5 C6 C10 C12 39.7(5) .
C1 C6 C10 C12 -141.2(4) .
C5 C6 C10 C11 -85.6(5) .
C1 C6 C10 C11 93.5(4) .
W1 N1 C1 C2 -174.7(9) .
W1 N1 C1 C6 5.9(13) .
C3 C2 C1 N1 -179.3(3) .
C7 C2 C1 N1 1.2(6) .
C3 C2 C1 C6 0.1(6) .
C7 C2 C1 C6 -179.4(4) .
C5 C6 C1 N1 179.3(3) .
C10 C6 C1 N1 0.1(5) .
C5 C6 C1 C2 -0.1(5) .
C10 C6 C1 C2 -179.3(3) .
C6 C5 C4 C3 0.1(7) .
C2 C3 C4 C5 -0.1(7) .
C3 C2 C7 C9 -59.4(5) .
C1 C2 C7 C9 120.0(4) .
C3 C2 C7 C8 62.1(6) .
C1 C2 C7 C8 -118.4(5) .
F3 C16 C15 F2 -1.0(7) .
C17 C16 C15 F2 -179.7(4) .
F3 C16 C15 C14 -179.2(4) .
C17 C16 C15 C14 2.2(7) .
F1 C14 C15 F2 0.6(6) .
C13 C14 C15 F2 -178.4(4) .
F1 C14 C15 C16 178.7(4) .
C13 C14 C15 C16 -0.3(7) .
C21 C20 C19 W1 -155.3(10) .
C23 C20 C19 W1 -19.5(11) .
C23A C20 C19 W1 35.5(7) .
C21A C20 C19 W1 167.6(4) .
C22A C20 C19 W1 -80.4(4) .
C22 C20 C19 W1 91.2(6) .
N1 W1 C19 C20 75.9(3) .
O1 W1 C19 C20 -72.9(4) .
W1 W1 C19 C20 168.6(3) 3_576
